data_7225208
loop_
_publ_author_name
'Surov, Artem O.'
'Solanko, Katarzyna A.'
'Bond, Andrew D.'
'Bauer-Brandl, Annette'
'Perlovich, German L.'

_publ_section_title
;
 Cocrystals of the antiandrogenic drug bicalutamide: screening, crystal
 structures, formation thermodynamics and lattice energies
;
_journal_issue 25
_journal_name_full CrystEngComm
_journal_page_first 4818
_journal_paper_doi 10.1039/C6CE00931J
_journal_volume 18
_journal_year 2016
_chemical_formula_moiety 'C18 H14 F4 N2 O4 S, C7 H7 N O2'
_chemical_formula_sum 'C25 H21 F4 N3 O6 S'
_chemical_formula_weight 567.51
_space_group_crystal_system monoclinic
_space_group_IT_number 14
_space_group_name_Hall '-P 2yn'
_space_group_name_H-M_alt 'P 1 21/n 1'
_symmetry_space_group_name_Hall '-P 2yn'
_symmetry_space_group_name_H-M 'P 1 21/n 1'
_atom_sites_solution_hydrogens mixed
_audit_creation_method SHELXL-2014/7
_audit_update_record
;
2016-04-15 deposited with the CCDC.
2016-05-11 downloaded from the CCDC.
;
_cell_angle_alpha 90
_cell_angle_beta 97.821(2)
_cell_angle_gamma 90
_cell_formula_units_Z 4
_cell_length_a 5.8888(3)
_cell_length_b 21.5969(11)
_cell_length_c 19.2814(10)
_cell_measurement_reflns_used 9917
_cell_measurement_temperature 150(2)
_cell_measurement_theta_max 24.95
_cell_measurement_theta_min 2.33
_cell_volume 2429.4(2)
_computing_cell_refinement 'SAINT (Bruker, 2014)'
_computing_data_collection 'APEX2 (Bruker, 2014)'
_computing_data_reduction SAINT
_computing_molecular_graphics 'Mercury (Macrae et al., 2008)'
_computing_publication_material SHELXL
_computing_structure_refinement 'SHELXL (Sheldrick, 2015)'
_computing_structure_solution 'SHELXT (Sheldrick, 2015)'
_diffrn_ambient_temperature 150(2)
_diffrn_measured_fraction_theta_full 0.887
_diffrn_measured_fraction_theta_max 0.887
_diffrn_measurement_device_type 'Bruker D8-QUEST PHOTON-100'
_diffrn_measurement_method '\w and \f-scans'
_diffrn_radiation_type MoK\a
_diffrn_radiation_wavelength 0.71073
_diffrn_reflns_av_R_equivalents 0.0168
_diffrn_reflns_av_unetI/netI 0.0227
_diffrn_reflns_Laue_measured_fraction_full 0.887
_diffrn_reflns_Laue_measured_fraction_max 0.887
_diffrn_reflns_limit_h_max 5
_diffrn_reflns_limit_h_min -6
_diffrn_reflns_limit_k_max 23
_diffrn_reflns_limit_k_min -25
_diffrn_reflns_limit_l_max 14
_diffrn_reflns_limit_l_min -22
_diffrn_reflns_number 9776
_diffrn_reflns_point_group_measured_fraction_full 0.887
_diffrn_reflns_point_group_measured_fraction_max 0.887
_diffrn_reflns_theta_full 25.012
_diffrn_reflns_theta_max 25.012
_diffrn_reflns_theta_min 3.544
_diffrn_source 'Incoatec I\mS Cu microsource'
_exptl_absorpt_coefficient_mu 0.213
_exptl_absorpt_correction_T_max 0.7452
_exptl_absorpt_correction_T_min 0.6196
_exptl_absorpt_correction_type multi-scan
_exptl_absorpt_process_details 'SADABS (Bruker, 2014)'
_exptl_crystal_colour colourless
_exptl_crystal_density_diffrn 1.552
_exptl_crystal_description block
_exptl_crystal_F_000 1168
_exptl_crystal_size_max 0.180
_exptl_crystal_size_mid 0.120
_exptl_crystal_size_min 0.120
_refine_diff_density_max 0.252
_refine_diff_density_min -0.291
_refine_diff_density_rms 0.038
_refine_ls_extinction_method none
_refine_ls_goodness_of_fit_ref 1.028
_refine_ls_hydrogen_treatment mixed
_refine_ls_matrix_type full
_refine_ls_number_parameters 373
_refine_ls_number_reflns 3786
_refine_ls_number_restraints 0
_refine_ls_restrained_S_all 1.028
_refine_ls_R_factor_all 0.0389
_refine_ls_R_factor_gt 0.0300
_refine_ls_shift/su_max 0.000
_refine_ls_shift/su_mean 0.000
_refine_ls_structure_factor_coef Fsqd
_refine_ls_weighting_details 'w=1/[\s^2^(Fo^2^)+(0.0316P)^2^+1.1943P] where P=(Fo^2^+2Fc^2^)/3'
_refine_ls_weighting_scheme calc
_refine_ls_wR_factor_gt 0.0696
_refine_ls_wR_factor_ref 0.0741
_reflns_Friedel_coverage 0.000
_reflns_number_gt 3210
_reflns_number_total 3786
_reflns_threshold_expression 'I > 2\s(I)'
_cod_data_source_file c6ce00931j2.cif
_cod_data_source_block BIC_2OHBZA
_cod_depositor_comments 'Adding full bibliography for 7225207--7225208.cif.'
_cod_database_code 7225208
_shelx_space_group_comment
;
The symmetry employed for this shelxl refinement is uniquely defined
by the following loop, which should always be used as a source of
symmetry information in preference to the above space-group names.
They are only intended as comments.
;
_shelx_estimated_absorpt_t_min 0.963
_shelx_estimated_absorpt_t_max 0.975

loop_
_space_group_symop_operation_xyz
'x, y, z'
'-x+1/2, y+1/2, -z+1/2'
'-x, -y, -z'
'x-1/2, -y-1/2, z-1/2'

loop_
_atom_site_label
_atom_site_type_symbol
_atom_site_fract_x
_atom_site_fract_y
_atom_site_fract_z
_atom_site_U_iso_or_equiv
_atom_site_adp_type
_atom_site_occupancy
_atom_site_site_symmetry_order
_atom_site_calc_flag
_atom_site_refinement_flags_posn
_atom_site_refinement_flags_adp
S1 S 0.57463(7) 0.01027(2) 0.37596(2) 0.02377(13) Uani 1 1 d . .
F1 F 0.15355(19) 0.06818(6) -0.03916(6) 0.0434(3) Uani 1 1 d . .
F2 F -0.04688(18) 0.15038(6) -0.03634(6) 0.0420(3) Uani 1 1 d . .
F3 F -0.07069(19) 0.07853(6) 0.03889(6) 0.0434(3) Uani 1 1 d . .
F4 F 0.4058(2) -0.02923(6) 0.07519(5) 0.0419(3) Uani 1 1 d . .
O1 O 0.6197(2) 0.15789(6) 0.37093(7) 0.0253(3) Uani 1 1 d . .
H1 H 0.654(4) 0.1624(10) 0.4164(12) 0.046(7) Uiso 1 1 d . .
O2 O 0.1329(2) 0.10812(6) 0.25749(6) 0.0304(3) Uani 1 1 d . .
O3 O 0.8082(2) 0.03072(6) 0.39431(7) 0.0329(3) Uani 1 1 d . .
O4 O 0.5075(2) -0.04413(6) 0.41139(7) 0.0349(3) Uani 1 1 d . .
N1 N 0.4371(3) 0.18781(9) -0.10839(9) 0.0410(4) Uani 1 1 d . .
N2 N 0.4691(3) 0.15510(7) 0.24163(7) 0.0206(3) Uani 1 1 d . .
H2 H 0.588(3) 0.1693(9) 0.2653(10) 0.023(5) Uiso 1 1 d . .
C1 C 0.3805(3) 0.06945(8) 0.39389(9) 0.0214(4) Uani 1 1 d . .
H8 H 0.2232 0.0535 0.3801 0.026 Uiso 1 1 calc R U
H9 H 0.3999 0.0756 0.4452 0.026 Uiso 1 1 calc R U
C2 C 0.3943(3) 0.13360(8) 0.35990(9) 0.0212(4) Uani 1 1 d . .
C3 C 0.2261(3) 0.17667(9) 0.38978(10) 0.0282(4) Uani 1 1 d . .
H3 H 0.2354 0.2181 0.3697 0.042 Uiso 1 1 calc R U
H4 H 0.2651 0.1789 0.4408 0.042 Uiso 1 1 calc R U
H5 H 0.0700 0.1606 0.3781 0.042 Uiso 1 1 calc R U
C4 C 0.3183(3) 0.13011(8) 0.28067(9) 0.0206(4) Uani 1 1 d . .
C5 C 0.4502(3) 0.16034(8) 0.16862(9) 0.0199(4) Uani 1 1 d . .
C6 C 0.6188(3) 0.19374(8) 0.14119(9) 0.0241(4) Uani 1 1 d . .
H6 H 0.7404 0.2122 0.1717 0.029 Uiso 1 1 calc R U
C7 C 0.6095(3) 0.20008(8) 0.06994(9) 0.0259(4) Uani 1 1 d . .
H7 H 0.7245 0.2234 0.0516 0.031 Uiso 1 1 calc R U
C8 C 0.4345(3) 0.17291(8) 0.02436(9) 0.0232(4) Uani 1 1 d . .
C9 C 0.2662(3) 0.13871(8) 0.05227(9) 0.0215(4) Uani 1 1 d . .
C10 C 0.2732(3) 0.13290(8) 0.12377(9) 0.0222(4) Uani 1 1 d . .
H10 H 0.1574 0.1102 0.1424 0.027 Uiso 1 1 calc R U
C11 C 0.4327(3) 0.18067(9) -0.04976(10) 0.0283(4) Uani 1 1 d . .
C12 C 0.0765(3) 0.10869(9) 0.00432(10) 0.0299(5) Uani 1 1 d . .
C13 C 0.5282(3) -0.00299(8) 0.28524(9) 0.0210(4) Uani 1 1 d . .
C14 C 0.3334(3) -0.03517(8) 0.25677(9) 0.0258(4) Uani 1 1 d . .
H14 H 0.2293 -0.0507 0.2861 0.031 Uiso 1 1 calc R U
C15 C 0.2934(3) -0.04423(9) 0.18530(10) 0.0288(4) Uani 1 1 d . .
H15 H 0.1607 -0.0657 0.1645 0.035 Uiso 1 1 calc R U
C16 C 0.4488(3) -0.02161(9) 0.14499(9) 0.0269(4) Uani 1 1 d . .
C17 C 0.6452(3) 0.00923(9) 0.17222(10) 0.0274(4) Uani 1 1 d . .
H17 H 0.7506 0.0235 0.1426 0.033 Uiso 1 1 calc R U
C18 C 0.6857(3) 0.01900(8) 0.24377(9) 0.0242(4) Uani 1 1 d . .
H18 H 0.8191 0.0404 0.2642 0.029 Uiso 1 1 calc R U
N3 N 0.9878(3) 0.09782(8) 0.52685(10) 0.0329(4) Uani 1 1 d . .
H11 H 0.949(3) 0.0852(10) 0.4837(12) 0.038(6) Uiso 1 1 d . .
H12 H 1.088(4) 0.0763(12) 0.5528(13) 0.060(8) Uiso 1 1 d . .
O5 O 0.7015(2) 0.16623(6) 0.51218(6) 0.0318(3) Uani 1 1 d . .
O6 O 0.5361(2) 0.20947(6) 0.61793(8) 0.0336(3) Uani 1 1 d . .
H13 H 0.550(4) 0.2004(10) 0.5765(12) 0.042(7) Uiso 1 1 d . .
C19 C 0.8974(3) 0.15535(8) 0.62715(9) 0.0201(4) Uani 1 1 d . .
C20 C 1.0976(3) 0.13811(8) 0.67046(9) 0.0233(4) Uani 1 1 d . .
H20 H 1.2140 0.1164 0.6510 0.028 Uiso 1 1 calc R U
C21 C 1.1290(3) 0.15203(8) 0.74064(9) 0.0275(4) Uani 1 1 d . .
H21 H 1.2670 0.1406 0.7692 0.033 Uiso 1 1 calc R U
C22 C 0.9578(3) 0.18287(9) 0.76937(10) 0.0293(4) Uani 1 1 d . .
H22 H 0.9779 0.1919 0.8180 0.035 Uiso 1 1 calc R U
C23 C 0.7589(3) 0.20067(8) 0.72823(10) 0.0273(4) Uani 1 1 d . .
H23 H 0.6418 0.2213 0.7486 0.033 Uiso 1 1 calc R U
C24 C 0.7298(3) 0.18848(8) 0.65694(9) 0.0228(4) Uani 1 1 d . .
C25 C 0.8577(3) 0.13994(8) 0.55203(9) 0.0225(4) Uani 1 1 d . .

loop_
_atom_site_aniso_label
_atom_site_aniso_U_11
_atom_site_aniso_U_22
_atom_site_aniso_U_33
_atom_site_aniso_U_23
_atom_site_aniso_U_13
_atom_site_aniso_U_12
S1 0.0261(3) 0.0253(2) 0.0191(2) -0.00147(19) 0.00036(18) 0.00445(19)
F1 0.0399(7) 0.0517(8) 0.0379(7) -0.0230(6) 0.0028(5) -0.0094(6)
F2 0.0286(6) 0.0648(8) 0.0298(7) 0.0058(6) -0.0066(5) 0.0012(6)
F3 0.0374(7) 0.0652(8) 0.0269(6) -0.0029(6) 0.0017(5) -0.0271(6)
F4 0.0499(7) 0.0554(8) 0.0195(6) -0.0052(5) 0.0014(5) -0.0011(6)
O1 0.0236(7) 0.0338(7) 0.0177(7) -0.0012(6) 0.0002(5) -0.0093(6)
O2 0.0242(7) 0.0429(8) 0.0233(7) 0.0020(6) -0.0001(5) -0.0105(6)
O3 0.0222(7) 0.0463(8) 0.0281(7) -0.0114(6) -0.0037(5) 0.0076(6)
O4 0.0539(9) 0.0265(7) 0.0243(7) 0.0045(6) 0.0056(6) 0.0050(6)
N1 0.0423(11) 0.0567(12) 0.0230(10) 0.0024(9) 0.0009(8) -0.0159(9)
N2 0.0216(8) 0.0243(8) 0.0150(8) -0.0008(6) -0.0010(7) -0.0058(7)
C1 0.0199(9) 0.0259(10) 0.0188(9) -0.0010(8) 0.0046(7) -0.0004(7)
C2 0.0195(9) 0.0240(10) 0.0200(9) -0.0012(7) 0.0022(7) -0.0023(7)
C3 0.0323(11) 0.0283(11) 0.0245(10) 0.0017(8) 0.0056(8) 0.0065(8)
C4 0.0215(10) 0.0192(9) 0.0212(10) 0.0004(7) 0.0028(8) 0.0000(8)
C5 0.0241(9) 0.0171(9) 0.0183(10) -0.0006(7) 0.0018(7) 0.0016(7)
C6 0.0262(10) 0.0251(10) 0.0203(10) -0.0027(8) 0.0007(8) -0.0059(8)
C7 0.0294(10) 0.0254(10) 0.0231(10) -0.0017(8) 0.0050(8) -0.0090(8)
C8 0.0266(10) 0.0241(10) 0.0186(10) -0.0004(8) 0.0026(8) 0.0003(8)
C9 0.0212(9) 0.0220(9) 0.0208(10) -0.0013(8) 0.0012(7) 0.0015(7)
C10 0.0226(9) 0.0216(9) 0.0225(10) 0.0014(8) 0.0036(8) -0.0027(8)
C11 0.0286(11) 0.0311(11) 0.0244(12) -0.0004(9) 0.0009(8) -0.0073(8)
C12 0.0269(10) 0.0410(12) 0.0216(10) -0.0008(9) 0.0023(8) -0.0040(9)
C13 0.0222(9) 0.0198(9) 0.0209(10) -0.0012(7) 0.0026(7) 0.0032(7)
C14 0.0261(10) 0.0260(10) 0.0259(10) 0.0011(8) 0.0050(8) -0.0032(8)
C15 0.0287(10) 0.0277(11) 0.0282(11) -0.0041(8) -0.0023(8) -0.0057(8)
C16 0.0324(11) 0.0296(11) 0.0181(10) -0.0023(8) 0.0012(8) 0.0056(8)
C17 0.0271(10) 0.0292(10) 0.0276(10) 0.0028(8) 0.0103(8) 0.0030(8)
C18 0.0212(9) 0.0247(10) 0.0264(10) -0.0023(8) 0.0020(8) -0.0001(8)
N3 0.0373(10) 0.0438(11) 0.0168(9) -0.0042(8) 0.0003(8) 0.0130(9)
O5 0.0319(7) 0.0413(8) 0.0203(7) 0.0017(6) -0.0037(6) 0.0087(6)
O6 0.0290(8) 0.0419(9) 0.0289(8) -0.0028(7) 0.0001(6) 0.0135(6)
C19 0.0226(9) 0.0189(9) 0.0188(9) 0.0005(7) 0.0029(7) -0.0027(7)
C20 0.0240(10) 0.0226(9) 0.0232(10) -0.0007(8) 0.0027(8) -0.0003(8)
C21 0.0294(10) 0.0278(10) 0.0233(10) 0.0000(8) -0.0041(8) -0.0013(8)
C22 0.0411(12) 0.0272(10) 0.0192(10) -0.0048(8) 0.0025(9) -0.0040(9)
C23 0.0307(11) 0.0247(10) 0.0277(11) -0.0045(8) 0.0080(8) 0.0001(8)
C24 0.0231(10) 0.0204(9) 0.0245(10) 0.0004(8) 0.0020(8) -0.0009(7)
C25 0.0228(9) 0.0247(10) 0.0203(10) 0.0021(8) 0.0038(8) -0.0039(8)

loop_
_atom_type_symbol
_atom_type_description
_atom_type_scat_dispersion_real
_atom_type_scat_dispersion_imag
_atom_type_scat_source
C C 0.0033 0.0016 'International Tables Vol C Tables 4.2.6.8 and 6.1.1.4'
H H 0.0000 0.0000 'International Tables Vol C Tables 4.2.6.8 and 6.1.1.4'
N N 0.0061 0.0033 'International Tables Vol C Tables 4.2.6.8 and 6.1.1.4'
O O 0.0106 0.0060 'International Tables Vol C Tables 4.2.6.8 and 6.1.1.4'
F F 0.0171 0.0103 'International Tables Vol C Tables 4.2.6.8 and 6.1.1.4'
S S 0.1246 0.1234 'International Tables Vol C Tables 4.2.6.8 and 6.1.1.4'

loop_
_geom_angle_atom_site_label_1
_geom_angle_atom_site_label_2
_geom_angle_atom_site_label_3
_geom_angle
O4 S1 O3 116.58(8)
O4 S1 C13 108.87(8)
O3 S1 C13 107.95(8)
O4 S1 C1 105.57(8)
O3 S1 C1 110.41(8)
C13 S1 C1 107.07(8)
C2 O1 H1 106.0(14)
C4 N2 C5 128.55(15)
C4 N2 H2 114.0(13)
C5 N2 H2 117.4(13)
C2 C1 S1 119.41(12)
C2 C1 H8 107.5
S1 C1 H8 107.5
C2 C1 H9 107.5
S1 C1 H9 107.5
H8 C1 H9 107.0
O1 C2 C3 111.11(14)
O1 C2 C4 107.94(13)
C3 C2 C4 106.82(14)
O1 C2 C1 111.85(14)
C3 C2 C1 108.24(14)
C4 C2 C1 110.78(14)
C2 C3 H3 109.5
C2 C3 H4 109.5
H3 C3 H4 109.5
C2 C3 H5 109.5
H3 C3 H5 109.5
H4 C3 H5 109.5
O2 C4 N2 125.09(16)
O2 C4 C2 120.64(15)
N2 C4 C2 114.22(15)
C6 C5 C10 119.86(16)
C6 C5 N2 117.48(15)
C10 C5 N2 122.66(15)
C7 C6 C5 119.96(16)
C7 C6 H6 120.0
C5 C6 H6 120.0
C6 C7 C8 120.99(16)
C6 C7 H7 119.5
C8 C7 H7 119.5
C7 C8 C9 118.83(16)
C7 C8 C11 118.94(16)
C9 C8 C11 122.24(16)
C10 C9 C8 120.36(16)
C10 C9 C12 119.74(15)
C8 C9 C12 119.90(15)
C9 C10 C5 119.99(16)
C9 C10 H10 120.0
C5 C10 H10 120.0
N1 C11 C8 178.0(2)
F3 C12 F1 107.08(16)
F3 C12 F2 106.45(15)
F1 C12 F2 106.07(15)
F3 C12 C9 112.59(15)
F1 C12 C9 112.52(15)
F2 C12 C9 111.69(16)
C18 C13 C14 121.61(16)
C18 C13 S1 119.49(13)
C14 C13 S1 118.91(13)
C15 C14 C13 119.04(17)
C15 C14 H14 120.5
C13 C14 H14 120.5
C16 C15 C14 118.66(17)
C16 C15 H15 120.7
C14 C15 H15 120.7
F4 C16 C15 118.34(16)
F4 C16 C17 118.39(16)
C15 C16 C17 123.27(17)
C16 C17 C18 118.45(17)
C16 C17 H17 120.8
C18 C17 H17 120.8
C17 C18 C13 118.96(16)
C17 C18 H18 120.5
C13 C18 H18 120.5
C25 N3 H11 118.2(13)
C25 N3 H12 123.1(17)
H11 N3 H12 117(2)
C24 O6 H13 105.4(15)
C20 C19 C24 118.27(16)
C20 C19 C25 122.33(16)
C24 C19 C25 119.40(15)
C21 C20 C19 121.29(17)
C21 C20 H20 119.4
C19 C20 H20 119.4
C20 C21 C22 119.42(17)
C20 C21 H21 120.3
C22 C21 H21 120.3
C23 C22 C21 120.81(17)
C23 C22 H22 119.6
C21 C22 H22 119.6
C22 C23 C24 119.91(17)
C22 C23 H23 120.0
C24 C23 H23 120.0
O6 C24 C23 117.86(16)
O6 C24 C19 121.91(16)
C23 C24 C19 120.22(16)
O5 C25 N3 120.02(17)
O5 C25 C19 120.41(16)
N3 C25 C19 119.57(16)

loop_
_geom_bond_atom_site_label_1
_geom_bond_atom_site_label_2
_geom_bond_distance
S1 O4 1.4411(13)
S1 O3 1.4421(13)
S1 C13 1.7568(17)
S1 C1 1.7798(17)
F1 C12 1.333(2)
F2 C12 1.341(2)
F3 C12 1.333(2)
F4 C16 1.345(2)
O1 C2 1.416(2)
O1 H1 0.88(2)
O2 C4 1.218(2)
N1 C11 1.145(2)
N2 C4 1.352(2)
N2 C5 1.401(2)
N2 H2 0.841(19)
C1 C2 1.539(2)
C1 H8 0.9900
C1 H9 0.9900
C2 C3 1.528(2)
C2 C4 1.534(2)
C3 H3 0.9800
C3 H4 0.9800
C3 H5 0.9800
C5 C6 1.389(2)
C5 C10 1.393(2)
C6 C7 1.374(2)
C6 H6 0.9500
C7 C8 1.390(2)
C7 H7 0.9500
C8 C9 1.401(2)
C8 C11 1.438(3)
C9 C10 1.379(2)
C9 C12 1.498(2)
C10 H10 0.9500
C13 C18 1.388(2)
C13 C14 1.389(2)
C14 C15 1.380(3)
C14 H14 0.9500
C15 C16 1.369(3)
C15 H15 0.9500
C16 C17 1.375(3)
C17 C18 1.384(3)
C17 H17 0.9500
C18 H18 0.9500
N3 C25 1.323(2)
N3 H11 0.88(2)
N3 H12 0.86(3)
O5 C25 1.251(2)
O6 C24 1.356(2)
O6 H13 0.84(2)
C19 C20 1.399(2)
C19 C24 1.403(2)
C19 C25 1.473(2)
C20 C21 1.374(2)
C20 H20 0.9500
C21 C22 1.385(3)
C21 H21 0.9500
C22 C23 1.377(3)
C22 H22 0.9500
C23 C24 1.387(2)
C23 H23 0.9500

loop_
_geom_torsion_atom_site_label_1
_geom_torsion_atom_site_label_2
_geom_torsion_atom_site_label_3
_geom_torsion_atom_site_label_4
_geom_torsion
O4 S1 C1 C2 -176.31(13)
O3 S1 C1 C2 56.86(15)
C13 S1 C1 C2 -60.41(15)
S1 C1 C2 O1 -51.69(18)
S1 C1 C2 C3 -174.42(12)
S1 C1 C2 C4 68.78(17)
C5 N2 C4 O2 -1.2(3)
C5 N2 C4 C2 -178.81(15)
O1 C2 C4 O2 176.84(15)
C3 C2 C4 O2 -63.6(2)
C1 C2 C4 O2 54.1(2)
O1 C2 C4 N2 -5.4(2)
C3 C2 C4 N2 114.11(16)
C1 C2 C4 N2 -128.21(15)
C4 N2 C5 C6 173.53(17)
C4 N2 C5 C10 -7.4(3)
C10 C5 C6 C7 0.5(3)
N2 C5 C6 C7 179.64(16)
C5 C6 C7 C8 -0.7(3)
C6 C7 C8 C9 0.0(3)
C6 C7 C8 C11 -179.78(17)
C7 C8 C9 C10 0.8(3)
C11 C8 C9 C10 -179.40(16)
C7 C8 C9 C12 -179.69(16)
C11 C8 C9 C12 0.1(3)
C8 C9 C10 C5 -1.0(3)
C12 C9 C10 C5 179.54(16)
C6 C5 C10 C9 0.3(3)
N2 C5 C10 C9 -178.77(16)
C10 C9 C12 F3 0.2(2)
C8 C9 C12 F3 -179.31(16)
C10 C9 C12 F1 -120.93(18)
C8 C9 C12 F1 59.6(2)
C10 C9 C12 F2 119.91(17)
C8 C9 C12 F2 -59.6(2)
O4 S1 C13 C18 -141.08(14)
O3 S1 C13 C18 -13.64(16)
C1 S1 C13 C18 105.24(15)
O4 S1 C13 C14 39.19(16)
O3 S1 C13 C14 166.62(14)
C1 S1 C13 C14 -74.50(15)
C18 C13 C14 C15 -1.4(3)
S1 C13 C14 C15 178.30(14)
C13 C14 C15 C16 0.6(3)
C14 C15 C16 F4 -178.34(16)
C14 C15 C16 C17 0.8(3)
F4 C16 C17 C18 177.78(16)
C15 C16 C17 C18 -1.3(3)
C16 C17 C18 C13 0.5(3)
C14 C13 C18 C17 0.9(3)
S1 C13 C18 C17 -178.86(13)
C24 C19 C20 C21 1.2(3)
C25 C19 C20 C21 -178.82(17)
C19 C20 C21 C22 1.0(3)
C20 C21 C22 C23 -1.2(3)
C21 C22 C23 C24 -0.9(3)
C22 C23 C24 O6 -176.87(16)
C22 C23 C24 C19 3.2(3)
C20 C19 C24 O6 176.77(16)
C25 C19 C24 O6 -3.2(3)
C20 C19 C24 C23 -3.3(3)
C25 C19 C24 C23 176.71(16)
C20 C19 C25 O5 -165.50(16)
C24 C19 C25 O5 14.5(2)
C20 C19 C25 N3 14.8(3)
C24 C19 C25 N3 -165.22(17)
